data_4329258
loop_
_publ_author_name
'Ariane Perez-Gavilan'
'Patrick J. Carroll'
'Larry G. Sneddon'

_publ_section_title
;
 New Palladium-Catalyzed Cross-Coupling Routes to Carbon Functionalized
 Metallatricarbadecaboranes
;
_journal_name_full 'Inorganic Chemistry'
_journal_page_first 5903
_journal_page_last 5910
_journal_paper_doi 10.1021/ic300528h
_journal_volume 51
_journal_year 2012
_chemical_formula_sum 'C14 H18 B7 Br Fe'
_chemical_formula_weight 397.71
_space_group_IT_number 61
_symmetry_cell_setting orthorhombic
_symmetry_Int_Tables_number 61
_symmetry_space_group_name_Hall '-P 2ac 2ab'
_symmetry_space_group_name_H-M 'P b c a'
_atom_sites_solution_hydrogens difmap
_atom_sites_solution_primary direct
_audit_creation_method SHELXL-97
_cell_angle_alpha 90.00
_cell_angle_beta 90.00
_cell_angle_gamma 90.00
_cell_formula_units_Z 8
_cell_length_a 9.8425(4)
_cell_length_b 15.6909(6)
_cell_length_c 20.9816(8)
_cell_measurement_temperature 143(1)
_cell_volume 3240.3(2)
_computing_data_collection 'Bruker APEX2'
_computing_data_reduction 'Bruker SAINT'
_computing_structure_refinement 'SHELXL-97 (Sheldrick, 2008)'
_computing_structure_solution 'SHELXS-97 (Sheldrick, 2008)'
_diffrn_ambient_temperature 143(1)
_diffrn_measured_fraction_theta_full 0.999
_diffrn_measured_fraction_theta_max 0.999
_diffrn_measurement_device 'CCD Area Detector'
_diffrn_measurement_device_type 'Bruker APEXII'
_diffrn_measurement_method 'phi and omega scans'
_diffrn_radiation_monochromator graphite
_diffrn_radiation_source 'sealed tube'
_diffrn_radiation_type MoK\a
_diffrn_radiation_wavelength 0.71073
_diffrn_reflns_av_R_equivalents 0.0265
_diffrn_reflns_av_sigmaI/netI 0.0127
_diffrn_reflns_limit_h_max 12
_diffrn_reflns_limit_h_min -12
_diffrn_reflns_limit_k_max 20
_diffrn_reflns_limit_k_min -20
_diffrn_reflns_limit_l_max 27
_diffrn_reflns_limit_l_min -27
_diffrn_reflns_number 38806
_diffrn_reflns_theta_full 27.51
_diffrn_reflns_theta_max 27.51
_diffrn_reflns_theta_min 1.94
_exptl_absorpt_coefficient_mu 3.384
_exptl_absorpt_correction_T_max 0.7456
_exptl_absorpt_correction_T_min 0.5681
_exptl_absorpt_correction_type multi-scan
_exptl_absorpt_process_details '(SADABS; Sheldrick, 2007)'
_exptl_crystal_density_diffrn 1.630
_exptl_crystal_F_000 1584
_exptl_crystal_size_max 0.36
_exptl_crystal_size_mid 0.12
_exptl_crystal_size_min 0.04
_refine_diff_density_max 0.471
_refine_diff_density_min -0.254
_refine_diff_density_rms 0.054
_refine_ls_extinction_method none
_refine_ls_goodness_of_fit_ref 1.068
_refine_ls_hydrogen_treatment refall
_refine_ls_matrix_type full
_refine_ls_number_parameters 281
_refine_ls_number_reflns 3727
_refine_ls_number_restraints 0
_refine_ls_restrained_S_all 1.068
_refine_ls_R_factor_all 0.0237
_refine_ls_R_factor_gt 0.0201
_refine_ls_shift/su_max 0.003
_refine_ls_shift/su_mean 0.000
_refine_ls_structure_factor_coef Fsqd
_refine_ls_weighting_details 'calc w=1/[\s^2^(Fo^2^)+(0.0238P)^2^+2.3275P] where P=(Fo^2^+2Fc^2^)/3'
_refine_ls_weighting_scheme calc
_refine_ls_wR_factor_gt 0.0499
_refine_ls_wR_factor_ref 0.0516
_reflns_number_gt 3390
_reflns_number_total 3727
_reflns_threshold_expression >2sigma(I)
_cod_data_source_file ic300528h_si_002_4.cif
_cod_data_source_block UP3384(Cmpd5)
_cod_original_sg_symbol_H-M 'P b c a '
_cod_database_code 4329258

loop_
_symmetry_equiv_pos_as_xyz
'x, y, z'
'-x+1/2, y+1/2, z'
'x, -y+1/2, z+1/2'
'-x+1/2, -y, z+1/2'
'-x, -y, -z'
'x-1/2, -y-1/2, -z'
'-x, y-1/2, -z-1/2'
'x-1/2, y, -z-1/2'

loop_
_atom_site_label
_atom_site_type_symbol
_atom_site_fract_x
_atom_site_fract_y
_atom_site_fract_z
_atom_site_U_iso_or_equiv
_atom_site_adp_type
_atom_site_occupancy
_atom_site_symmetry_multiplicity
_atom_site_calc_flag
Fe1 Fe 0.23577(2) 0.399455(13) 0.569911(10) 0.01534(6) Uani 1 1 d
C2 C 0.38069(15) 0.42188(10) 0.63315(7) 0.0166(3) Uani 1 1 d
C3 C 0.08028(16) 0.47577(10) 0.58289(8) 0.0203(3) Uani 1 1 d
C4 C 0.25952(16) 0.41487(10) 0.67637(8) 0.0189(3) Uani 1 1 d
B5 B 0.36978(18) 0.50942(11) 0.59489(9) 0.0190(3) Uani 1 1 d
B6 B 0.19937(19) 0.54002(12) 0.56690(9) 0.0207(3) Uani 1 1 d
B7 B 0.09337(19) 0.43576(12) 0.65148(9) 0.0215(4) Uani 1 1 d
B8 B 0.36378(19) 0.50750(12) 0.68128(9) 0.0215(4) Uani 1 1 d
B9 B 0.09226(19) 0.55099(12) 0.63754(9) 0.0225(4) Uani 1 1 d
B10 B 0.19023(19) 0.50956(12) 0.69991(9) 0.0225(4) Uani 1 1 d
B11 B 0.2645(2) 0.58088(12) 0.64126(9) 0.0221(4) Uani 1 1 d
C12 C 0.50447(16) 0.36799(10) 0.64198(7) 0.0179(3) Uani 1 1 d
C13 C 0.50774(17) 0.30224(11) 0.68691(8) 0.0239(3) Uani 1 1 d
C14 C 0.62267(18) 0.25214(12) 0.69490(8) 0.0243(3) Uani 1 1 d
C15 C 0.73542(16) 0.26687(11) 0.65765(8) 0.0200(3) Uani 1 1 d
C16 C 0.73592(17) 0.33149(12) 0.61271(9) 0.0254(3) Uani 1 1 d
C17 C 0.62070(17) 0.38161(11) 0.60536(9) 0.0247(3) Uani 1 1 d
C18 C 0.16285(19) 0.27909(11) 0.54414(9) 0.0248(3) Uani 1 1 d
C19 C 0.30647(18) 0.27885(10) 0.54805(8) 0.0228(3) Uani 1 1 d
C20 C 0.35646(19) 0.34013(11) 0.50401(8) 0.0247(3) Uani 1 1 d
C21 C 0.2438(2) 0.37808(12) 0.47325(8) 0.0274(4) Uani 1 1 d
C22 C 0.12439(19) 0.33958(12) 0.49768(9) 0.0276(4) Uani 1 1 d
Br1 Br 0.890204(17) 0.195777(11) 0.667313(8) 0.02458(6) Uani 1 1 d
H3 H 0.001(2) 0.4710(13) 0.5595(9) 0.028(5) Uiso 1 1 d
H4 H 0.265(2) 0.3741(14) 0.7077(11) 0.030(5) Uiso 1 1 d
H5 H 0.454(2) 0.5318(12) 0.5682(8) 0.022(5) Uiso 1 1 d
H6 H 0.196(2) 0.5825(13) 0.5263(10) 0.028(5) Uiso 1 1 d
H7 H 0.019(2) 0.4005(13) 0.6747(9) 0.028(5) Uiso 1 1 d
H8 H 0.443(2) 0.5153(12) 0.7167(9) 0.023(5) Uiso 1 1 d
H9 H 0.009(2) 0.5969(13) 0.6448(10) 0.034(6) Uiso 1 1 d
H10 H 0.177(2) 0.5188(12) 0.7492(10) 0.026(5) Uiso 1 1 d
H11 H 0.290(2) 0.6473(14) 0.6511(10) 0.031(6) Uiso 1 1 d
H13 H 0.426(2) 0.2908(13) 0.7130(10) 0.029(5) Uiso 1 1 d
H14 H 0.625(2) 0.2097(14) 0.7263(11) 0.033(6) Uiso 1 1 d
H16 H 0.812(2) 0.3417(13) 0.5877(10) 0.032(6) Uiso 1 1 d
H17 H 0.617(2) 0.4268(14) 0.5750(10) 0.032(6) Uiso 1 1 d
H18 H 0.108(2) 0.2473(13) 0.5689(10) 0.026(5) Uiso 1 1 d
H19 H 0.360(2) 0.2447(13) 0.5761(9) 0.023(5) Uiso 1 1 d
H20 H 0.444(2) 0.3538(14) 0.4976(10) 0.033(6) Uiso 1 1 d
H21 H 0.247(2) 0.4198(15) 0.4427(11) 0.036(6) Uiso 1 1 d
H22 H 0.039(3) 0.3519(15) 0.4864(11) 0.040(6) Uiso 1 1 d

loop_
_atom_site_aniso_label
_atom_site_aniso_U_11
_atom_site_aniso_U_22
_atom_site_aniso_U_33
_atom_site_aniso_U_23
_atom_site_aniso_U_13
_atom_site_aniso_U_12
Fe1 0.01496(11) 0.01402(10) 0.01703(11) -0.00013(8) 0.00070(8) 0.00049(8)
C2 0.0135(7) 0.0190(7) 0.0173(7) 0.0012(6) 0.0012(5) -0.0008(6)
C3 0.0155(7) 0.0197(8) 0.0257(8) -0.0034(6) -0.0028(6) 0.0035(6)
C4 0.0168(7) 0.0194(7) 0.0203(7) 0.0035(6) 0.0023(6) 0.0014(6)
B5 0.0174(8) 0.0178(8) 0.0218(8) 0.0020(7) 0.0004(7) -0.0014(6)
B6 0.0215(9) 0.0176(8) 0.0230(9) 0.0011(7) -0.0008(7) 0.0030(7)
B7 0.0160(8) 0.0223(9) 0.0261(9) -0.0003(7) 0.0035(7) -0.0003(7)
B8 0.0195(8) 0.0220(9) 0.0230(8) -0.0028(7) -0.0015(7) -0.0011(7)
B9 0.0195(9) 0.0201(9) 0.0279(9) -0.0032(7) 0.0005(7) 0.0040(7)
B10 0.0208(9) 0.0243(9) 0.0223(9) -0.0038(7) 0.0025(7) 0.0025(7)
B11 0.0230(9) 0.0171(8) 0.0261(9) -0.0022(7) -0.0008(7) 0.0002(7)
C12 0.0159(7) 0.0185(7) 0.0191(7) 0.0006(6) -0.0006(6) 0.0002(6)
C13 0.0201(8) 0.0271(8) 0.0245(8) 0.0067(7) 0.0032(7) 0.0028(7)
C14 0.0247(8) 0.0249(8) 0.0233(8) 0.0063(7) -0.0008(6) 0.0036(7)
C15 0.0166(7) 0.0218(8) 0.0216(7) -0.0039(6) -0.0046(6) 0.0038(6)
C16 0.0173(8) 0.0304(9) 0.0285(9) 0.0050(7) 0.0042(7) 0.0024(7)
C17 0.0194(8) 0.0263(8) 0.0283(8) 0.0088(7) 0.0027(7) 0.0021(6)
C18 0.0262(9) 0.0191(8) 0.0291(9) -0.0051(7) 0.0009(7) -0.0047(7)
C19 0.0264(8) 0.0156(7) 0.0263(8) -0.0036(6) -0.0011(7) 0.0038(6)
C20 0.0257(9) 0.0229(8) 0.0256(8) -0.0061(7) 0.0072(7) 0.0005(7)
C21 0.0419(10) 0.0221(8) 0.0180(7) -0.0021(7) 0.0001(7) 0.0031(7)
C22 0.0287(9) 0.0265(8) 0.0277(9) -0.0099(7) -0.0082(7) 0.0044(7)
Br1 0.02164(9) 0.02779(9) 0.02430(9) -0.00363(6) -0.00482(6) 0.00923(6)

loop_
_atom_type_symbol
_atom_type_description
_atom_type_scat_dispersion_real
_atom_type_scat_dispersion_imag
_atom_type_scat_source
C C 0.0033 0.0016 'International Tables Vol C Tables 4.2.6.8 and 6.1.1.4'
H H 0.0000 0.0000 'International Tables Vol C Tables 4.2.6.8 and 6.1.1.4'
B B 0.0013 0.0007 'International Tables Vol C Tables 4.2.6.8 and 6.1.1.4'
Br Br -0.2901 2.4595 'International Tables Vol C Tables 4.2.6.8 and 6.1.1.4'
Fe Fe 0.3463 0.8444 'International Tables Vol C Tables 4.2.6.8 and 6.1.1.4'

loop_
_geom_angle_atom_site_label_1
_geom_angle_atom_site_label_2
_geom_angle_atom_site_label_3
_geom_angle
C3 Fe1 C2 111.13(7)
C3 Fe1 C20 145.48(7)
C2 Fe1 C20 96.63(7)
C3 Fe1 C21 105.45(7)
C2 Fe1 C21 131.45(7)
C20 Fe1 C21 40.31(7)
C3 Fe1 C19 148.40(7)
C2 Fe1 C19 93.95(7)
C20 Fe1 C19 40.42(7)
C21 Fe1 C19 67.62(7)
C3 Fe1 C18 108.62(7)
C2 Fe1 C18 125.53(7)
C20 Fe1 C18 67.28(7)
C21 Fe1 C18 67.11(7)
C19 Fe1 C18 39.80(7)
C3 Fe1 C22 88.05(7)
C2 Fe1 C22 160.46(7)
C20 Fe1 C22 67.09(7)
C21 Fe1 C22 39.93(8)
C19 Fe1 C22 66.73(7)
C18 Fe1 C22 39.44(7)
C3 Fe1 B5 87.51(7)
C2 Fe1 B5 43.95(6)
C20 Fe1 B5 99.62(7)
C21 Fe1 B5 109.54(7)
C19 Fe1 B5 124.07(7)
C18 Fe1 B5 163.87(7)
C22 Fe1 B5 145.66(7)
C3 Fe1 B6 43.68(7)
C2 Fe1 B6 87.65(7)
C20 Fe1 B6 121.51(7)
C21 Fe1 B6 98.00(7)
C19 Fe1 B6 161.92(7)
C18 Fe1 B6 145.96(7)
C22 Fe1 B6 109.78(7)
B5 Fe1 B6 48.65(7)
C3 Fe1 C4 83.00(6)
C2 Fe1 C4 40.86(6)
C20 Fe1 C4 131.05(7)
C21 Fe1 C4 171.24(7)
C19 Fe1 C4 106.41(6)
C18 Fe1 C4 112.82(7)
C22 Fe1 C4 144.91(7)
B5 Fe1 C4 67.93(6)
B6 Fe1 C4 86.50(6)
C3 Fe1 B7 42.71(7)
C2 Fe1 B7 84.01(7)
C20 Fe1 B7 167.33(7)
C21 Fe1 B7 143.41(8)
C19 Fe1 B7 126.93(7)
C18 Fe1 B7 102.03(7)
C22 Fe1 B7 109.45(7)
B5 Fe1 B7 89.65(7)
B6 Fe1 B7 71.14(7)
C4 Fe1 B7 45.25(6)
C12 C2 C4 122.07(13)
C12 C2 B5 127.21(13)
C4 C2 B5 108.27(13)
C12 C2 B8 117.15(13)
C4 C2 B8 67.61(11)
B5 C2 B8 66.99(11)
C12 C2 Fe1 124.74(11)
C4 C2 Fe1 79.60(9)
B5 C2 Fe1 76.54(9)
B8 C2 Fe1 118.11(10)
B7 C3 B6 112.78(14)
B7 C3 B9 69.16(12)
B6 C3 B9 68.82(12)
B7 C3 Fe1 79.62(10)
B6 C3 Fe1 77.39(9)
B9 C3 Fe1 118.51(11)
B7 C3 H3 121.4(13)
B6 C3 H3 124.4(13)
B9 C3 H3 119.1(13)
Fe1 C3 H3 122.4(13)
C2 C4 B10 115.34(13)
C2 C4 B7 123.28(13)
B10 C4 B7 63.23(11)
C2 C4 B8 61.19(10)
B10 C4 B8 60.25(11)
B7 C4 B8 113.77(13)
C2 C4 Fe1 59.54(8)
B10 C4 Fe1 109.75(10)
B7 C4 Fe1 68.15(8)
B8 C4 Fe1 101.78(9)
C2 C4 H4 115.9(13)
B10 C4 H4 115.0(14)
B7 C4 H4 113.4(13)
B8 C4 H4 119.6(14)
Fe1 C4 H4 129.7(14)
C2 B5 B11 107.55(13)
C2 B5 B8 58.99(10)
B11 B5 B8 56.95(10)
C2 B5 B6 116.53(13)
B11 B5 B6 59.24(10)
B8 B5 B6 107.07(12)
C2 B5 Fe1 59.51(8)
B11 B5 Fe1 105.47(10)
B8 B5 Fe1 101.68(10)
B6 B5 Fe1 65.71(8)
C2 B5 H5 119.8(10)
B11 B5 H5 121.8(10)
B8 B5 H5 123.9(10)
B6 B5 H5 117.3(10)
Fe1 B5 H5 126.4(10)
C3 B6 B11 107.84(13)
C3 B6 B9 57.34(10)
B11 B6 B9 58.01(10)
C3 B6 B5 116.17(13)
B11 B6 B5 59.53(10)
B9 B6 B5 106.94(12)
C3 B6 Fe1 58.93(8)
B11 B6 Fe1 105.61(10)
B9 B6 Fe1 99.35(10)
B5 B6 Fe1 65.64(8)
C3 B6 H6 122.4(11)
B11 B6 H6 118.2(11)
B9 B6 H6 124.2(11)
B5 B6 H6 116.2(11)
Fe1 B6 H6 129.4(11)
C3 B7 C4 115.10(13)
C3 B7 B10 107.50(14)
C4 B7 B10 57.31(10)
C3 B7 B9 57.34(11)
C4 B7 B9 103.79(13)
B10 B7 B9 57.44(10)
C3 B7 Fe1 57.67(8)
C4 B7 Fe1 66.61(8)
B10 B7 Fe1 104.88(10)
B9 B7 Fe1 97.49(10)
C3 B7 H7 125.7(11)
C4 B7 H7 114.7(11)
B10 B7 H7 116.6(11)
B9 B7 H7 126.7(12)
Fe1 B7 H7 130.5(11)
C2 B8 B11 107.17(13)
C2 B8 B10 104.13(13)
B11 B8 B10 62.94(11)
C2 B8 C4 51.21(9)
B11 B8 C4 100.95(13)
B10 B8 C4 57.77(10)
C2 B8 B5 54.01(9)
B11 B8 B5 61.43(11)
B10 B8 B5 104.73(13)
C4 B8 B5 88.54(11)
C2 B8 H8 115.5(10)
B11 B8 H8 131.6(10)
B10 B8 H8 122.9(10)
C4 B8 H8 123.1(10)
B5 B8 H8 131.4(10)
C3 B9 B10 107.05(13)
C3 B9 B11 106.87(13)
B10 B9 B11 62.32(11)
C3 B9 B6 53.84(10)
B10 B9 B6 104.69(13)
B11 B9 B6 60.36(11)
C3 B9 B7 53.50(10)
B10 B9 B7 60.71(11)
B11 B9 B7 104.48(13)
B6 B9 B7 91.90(12)
C3 B9 H9 120.7(12)
B10 B9 H9 123.3(12)
B11 B9 H9 122.5(11)
B6 B9 H9 127.1(12)
B7 B9 H9 128.9(11)
C4 B10 B9 109.07(13)
C4 B10 B8 61.98(10)
B9 B10 B8 112.14(14)
C4 B10 B7 59.46(10)
B9 B10 B7 61.85(11)
B8 B10 B7 112.08(13)
C4 B10 B11 100.32(12)
B9 B10 B11 59.12(11)
B8 B10 B11 57.86(11)
B7 B10 B11 103.04(13)
C4 B10 H10 116.9(11)
B9 B10 H10 128.1(11)
B8 B10 H10 109.8(11)
B7 B10 H10 125.2(11)
B11 B10 H10 129.0(11)
B8 B11 B9 112.85(14)
B8 B11 B6 112.60(13)
B9 B11 B6 61.63(11)
B8 B11 B5 61.63(11)
B9 B11 B5 111.23(13)
B6 B11 B5 61.23(10)
B8 B11 B10 59.20(11)
B9 B11 B10 58.56(11)
B6 B11 B10 102.92(13)
B5 B11 B10 102.28(12)
B8 B11 H11 114.5(12)
B9 B11 H11 118.9(12)
B6 B11 H11 125.7(11)
B5 B11 H11 124.2(12)
B10 B11 H11 123.5(11)
C17 C12 C13 117.76(15)
C17 C12 C2 120.91(14)
C13 C12 C2 121.33(14)
C14 C13 C12 121.22(16)
C14 C13 H13 119.5(12)
C12 C13 H13 119.2(12)
C15 C14 C13 119.56(16)
C15 C14 H14 119.9(13)
C13 C14 H14 120.5(13)
C14 C15 C16 120.82(15)
C14 C15 Br1 119.17(13)
C16 C15 Br1 120.01(12)
C15 C16 C17 119.17(16)
C15 C16 H16 121.0(14)
C17 C16 H16 119.8(14)
C16 C17 C12 121.47(16)
C16 C17 H17 121.6(13)
C12 C17 H17 116.9(13)
C22 C18 C19 108.03(16)
C22 C18 Fe1 70.34(10)
C19 C18 Fe1 69.20(10)
C22 C18 H18 127.7(13)
C19 C18 H18 124.2(13)
Fe1 C18 H18 123.8(13)
C18 C19 C20 107.81(16)
C18 C19 Fe1 71.00(10)
C20 C19 Fe1 69.00(9)
C18 C19 H19 126.2(12)
C20 C19 H19 126.0(12)
Fe1 C19 H19 124.3(12)
C21 C20 C19 108.07(16)
C21 C20 Fe1 70.24(10)
C19 C20 Fe1 70.58(10)
C21 C20 H20 125.8(14)
C19 C20 H20 126.1(14)
Fe1 C20 H20 123.4(14)
C20 C21 C22 107.79(16)
C20 C21 Fe1 69.45(10)
C22 C21 Fe1 71.39(10)
C20 C21 H21 126.6(14)
C22 C21 H21 125.6(14)
Fe1 C21 H21 125.0(15)
C18 C22 C21 108.29(16)
C18 C22 Fe1 70.22(10)
C21 C22 Fe1 68.67(10)
C18 C22 H22 125.5(15)
C21 C22 H22 126.2(15)
Fe1 C22 H22 125.9(15)

loop_
_geom_bond_atom_site_label_1
_geom_bond_atom_site_label_2
_geom_bond_distance
Fe1 C3 1.9622(16)
Fe1 C2 1.9796(15)
Fe1 C20 2.0469(17)
Fe1 C21 2.0573(17)
Fe1 C19 2.0678(16)
Fe1 C18 2.0915(17)
Fe1 C22 2.0931(18)
Fe1 B5 2.2342(18)
Fe1 B6 2.2355(18)
Fe1 C4 2.2588(16)
Fe1 B7 2.2842(19)
C2 C12 1.495(2)
C2 C4 1.502(2)
C2 B5 1.594(2)
C2 B8 1.689(2)
C3 B7 1.575(3)
C3 B6 1.582(2)
C3 B9 1.650(2)
C3 H3 0.93(2)
C4 B10 1.708(2)
C4 B7 1.748(2)
C4 B8 1.782(3)
C4 H4 0.92(2)
B5 B11 1.810(3)
B5 B8 1.814(3)
B5 B6 1.841(3)
B5 H5 1.064(19)
B6 B11 1.805(3)
B6 B9 1.827(3)
B6 H6 1.08(2)
B7 B10 1.812(3)
B7 B9 1.831(3)
B7 H7 1.04(2)
B8 B11 1.728(3)
B8 B10 1.753(3)
B8 H8 1.080(19)
B9 B10 1.751(3)
B9 B11 1.761(3)
B9 H9 1.10(2)
B10 B11 1.817(3)
B10 H10 1.05(2)
B11 H11 1.09(2)
C12 C17 1.394(2)
C12 C13 1.398(2)
C13 C14 1.388(2)
C13 H13 0.99(2)
C14 C15 1.377(2)
C14 H14 0.94(2)
C15 C16 1.385(2)
C15 Br1 1.8991(16)
C16 C17 1.389(2)
C16 H16 0.93(2)
C17 H17 0.95(2)
C18 C22 1.412(3)
C18 C19 1.416(2)
C18 H18 0.90(2)
C19 C20 1.422(2)
C19 H19 0.96(2)
C20 C21 1.414(3)
C20 H20 0.90(2)
C21 C22 1.418(3)
C21 H21 0.92(2)
C22 H22 0.89(2)
